data_7011166
loop_
_publ_author_name
'David J. H. Emslie'
'Warren E. Piers'
'Robert MacDonald'

_publ_section_title
;
 Organo-scandium and -yttrium complexes supported by a
 salicylaldiminato ligand
;
_journal_issue 3
_journal_name_full 'J. Chem. Soc., Dalton Trans.'
_journal_page_first 293
_journal_page_last 294
_journal_paper_doi 10.1039/b108336h
_journal_year 2002
_chemical_formula_sum 'C55 H73 N2 O2 Si Y'
_chemical_formula_weight 911.15
_chemical_name_systematic
;
?
;
_space_group_IT_number 14
_symmetry_cell_setting monoclinic
_symmetry_space_group_name_Hall '-P 2ybc'
_symmetry_space_group_name_H-M 'P 1 21/c 1'
_atom_sites_solution_hydrogens geom
_atom_sites_solution_primary direct
_atom_sites_solution_secondary difmap
_audit_creation_method SHELXL-97
_cell_angle_alpha 90.00
_cell_angle_beta 115.7071(10)
_cell_angle_gamma 90.00
_cell_formula_units_Z 4
_cell_length_a 24.4752(14)
_cell_length_b 10.0224(5)
_cell_length_c 23.2570(13)
_cell_measurement_reflns_used 5416
_cell_measurement_temperature 193(2)
_cell_volume 5140.3(5)
_computing_cell_refinement 'Bruker SMART'
_computing_data_collection 'Bruker SMART'
_computing_data_reduction 'Bruker SHELXTL'
_computing_molecular_graphics 'Bruker SHELXTL'
_computing_publication_material 'Bruker SHELXTL'
_computing_structure_refinement 'SHELXL-97 (Sheldrick, 1997)'
_computing_structure_solution 'SHELXS-97 (Sheldrick, 1990)'
_diffrn_ambient_temperature 193(2)
_diffrn_measured_fraction_theta_full 0.993
_diffrn_measured_fraction_theta_max 0.993
_diffrn_measurement_device_type 'CCD area detector'
_diffrn_measurement_method 'omega scans'
_diffrn_radiation_monochromator graphite
_diffrn_radiation_source 'fine-focus sealed tube'
_diffrn_radiation_type MoK\a
_diffrn_radiation_wavelength 0.71073
_diffrn_reflns_av_R_equivalents 0.0287
_diffrn_reflns_av_sigmaI/netI 0.0344
_diffrn_reflns_limit_h_max 28
_diffrn_reflns_limit_h_min -30
_diffrn_reflns_limit_k_max 11
_diffrn_reflns_limit_k_min -12
_diffrn_reflns_limit_l_max 27
_diffrn_reflns_limit_l_min -29
_diffrn_reflns_number 23448
_diffrn_reflns_theta_full 26.38
_diffrn_reflns_theta_max 26.38
_diffrn_reflns_theta_min 1.75
_exptl_absorpt_coefficient_mu 1.198
_exptl_absorpt_correction_T_max 0.6933
_exptl_absorpt_correction_T_min 0.5484
_exptl_absorpt_correction_type SADABS
_exptl_crystal_colour 'pale yellow'
_exptl_crystal_density_diffrn 1.177
_exptl_crystal_density_method 'not measured'
_exptl_crystal_description prism
_exptl_crystal_F_000 1944
_exptl_crystal_size_max 0.57
_exptl_crystal_size_mid 0.49
_exptl_crystal_size_min 0.33
_refine_diff_density_max 0.456
_refine_diff_density_min -0.223
_refine_diff_density_rms 0.053
_refine_ls_extinction_method none
_refine_ls_goodness_of_fit_ref 1.009
_refine_ls_hydrogen_treatment mixed
_refine_ls_matrix_type full
_refine_ls_number_parameters 550
_refine_ls_number_reflns 10466
_refine_ls_number_restraints 0
_refine_ls_restrained_S_all 1.009
_refine_ls_R_factor_all 0.0520
_refine_ls_R_factor_gt 0.0356
_refine_ls_shift/su_max 0.013
_refine_ls_shift/su_mean 0.001
_refine_ls_structure_factor_coef Fsqd
_refine_ls_weighting_details 'calc w=1/[\s^2^(Fo^2^)+(0.0525P)^2^+0.9581P] where P=(Fo^2^+2Fc^2^)/3'
_refine_ls_weighting_scheme calc
_refine_ls_wR_factor_gt 0.0839
_refine_ls_wR_factor_ref 0.0906
_reflns_number_gt 8301
_reflns_number_total 10466
_reflns_threshold_expression >2sigma(I)
_cod_data_source_file b108336h.txt
_cod_data_source_block cal0144
_cod_depositor_comments
;
The following automatic conversions were performed:
'_symmetry_cell_setting' value 'Monoclinic' changed to 'monoclinic'
according to '/home/saulius/struct/CIF-dictionaries/cif_core.dic'
dictionary named 'cif_core.dic' version 2.4.1 from 2010-06-29.

Automatic conversion script
Id: cif_fix_enum 1527 2010-12-29 10:47:43Z saulius 
;
_cod_original_sg_symbol_H-M P2(1)/c
_cod_database_code 7011166

loop_
_symmetry_equiv_pos_as_xyz
'x, y, z'
'-x, y+1/2, -z+1/2'
'-x, -y, -z'
'x, -y-1/2, z-1/2'

loop_
_atom_site_label
_atom_site_type_symbol
_atom_site_fract_x
_atom_site_fract_y
_atom_site_fract_z
_atom_site_U_iso_or_equiv
_atom_site_adp_type
_atom_site_occupancy
_atom_site_symmetry_multiplicity
_atom_site_calc_flag
_atom_site_refinement_flags
_atom_site_disorder_assembly
_atom_site_disorder_group
Y Y 0.239571(8) 0.149891(18) 0.238656(9) 0.02251(6) Uani 1 1 d . . .
Si Si 0.34129(3) 0.01653(6) 0.16321(3) 0.03241(14) Uani 1 1 d . . .
O1 O 0.18700(6) 0.30040(13) 0.17184(6) 0.0276(3) Uani 1 1 d . . .
O2 O 0.27488(6) 0.02822(14) 0.32223(7) 0.0317(3) Uani 1 1 d . . .
N1 N 0.29137(7) 0.35402(16) 0.28896(8) 0.0264(3) Uani 1 1 d . . .
N2 N 0.14964(7) 0.07299(16) 0.24912(8) 0.0258(3) Uani 1 1 d . . .
C1 C 0.27025(10) 0.0192(2) 0.17209(11) 0.0336(5) Uani 1 1 d . . .
H1A H 0.2647 -0.0742 0.1823 0.040 Uiso 1 1 calc R . .
H1B H 0.2384 0.0351 0.1284 0.040 Uiso 1 1 calc R . .
C2 C 0.40563(11) -0.0457(3) 0.23762(12) 0.0510(6) Uani 1 1 d . . .
H2A H 0.4091 0.0091 0.2739 0.061 Uiso 1 1 calc R . .
H2B H 0.4434 -0.0402 0.2328 0.061 Uiso 1 1 calc R . .
H2C H 0.3981 -0.1387 0.2451 0.061 Uiso 1 1 calc R . .
C3 C 0.33907(13) -0.0938(3) 0.09674(13) 0.0529(7) Uani 1 1 d . . .
H3A H 0.3058 -0.0657 0.0564 0.064 Uiso 1 1 calc R . .
H3B H 0.3327 -0.1866 0.1057 0.064 Uiso 1 1 calc R . .
H3C H 0.3776 -0.0866 0.0935 0.064 Uiso 1 1 calc R . .
C4 C 0.36053(9) 0.1886(2) 0.14451(10) 0.0335(5) Uani 1 1 d . . .
C5 C 0.31856(11) 0.2914(2) 0.12440(12) 0.0432(6) Uani 1 1 d . . .
H5 H 0.2792 0.2755 0.1214 0.052 Uiso 1 1 calc R . .
C6 C 0.33179(14) 0.4164(3) 0.10841(15) 0.0594(7) Uani 1 1 d . . .
H6 H 0.3017 0.4842 0.0946 0.071 Uiso 1 1 calc R . .
C7 C 0.38824(15) 0.4423(3) 0.11248(15) 0.0651(8) Uani 1 1 d . . .
H7 H 0.3976 0.5280 0.1018 0.078 Uiso 1 1 calc R . .
C8 C 0.43107(14) 0.3438(3) 0.13212(15) 0.0651(8) Uani 1 1 d . . .
H8 H 0.4703 0.3613 0.1350 0.078 Uiso 1 1 calc R . .
C9 C 0.41767(11) 0.2179(3) 0.14791(13) 0.0512(6) Uani 1 1 d . . .
H9 H 0.4480 0.1506 0.1613 0.061 Uiso 1 1 calc R . .
C10 C 0.28021(9) 0.4695(2) 0.26113(10) 0.0309(4) Uani 1 1 d . . .
H10 H 0.3014 0.5421 0.2876 0.037 Uiso 1 1 calc R . .
C11 C 0.19589(8) 0.41823(19) 0.15212(9) 0.0247(4) Uani 1 1 d . . .
C12 C 0.24056(9) 0.50459(19) 0.19617(10) 0.0291(4) Uani 1 1 d . . .
C13 C 0.25004(11) 0.6324(2) 0.17656(11) 0.0390(5) Uani 1 1 d . . .
H13 H 0.2784 0.6915 0.2067 0.047 Uiso 1 1 calc R . .
C14 C 0.21868(11) 0.6714(2) 0.11461(12) 0.0429(6) Uani 1 1 d . . .
H14 H 0.2259 0.7564 0.1012 0.052 Uiso 1 1 calc R . .
C15 C 0.17597(10) 0.5853(2) 0.07125(10) 0.0348(5) Uani 1 1 d . . .
H15 H 0.1549 0.6134 0.0281 0.042 Uiso 1 1 calc R . .
C16 C 0.16259(8) 0.46109(19) 0.08766(9) 0.0264(4) Uani 1 1 d . . .
C17 C 0.11310(9) 0.3736(2) 0.03817(10) 0.0314(5) Uani 1 1 d . . .
C18 C 0.08489(11) 0.4377(3) -0.02838(11) 0.0465(6) Uani 1 1 d . . .
H18A H 0.1165 0.4520 -0.0430 0.056 Uiso 1 1 calc R . .
H18B H 0.0666 0.5235 -0.0263 0.056 Uiso 1 1 calc R . .
H18C H 0.0536 0.3785 -0.0583 0.056 Uiso 1 1 calc R . .
C19 C 0.06248(10) 0.3531(3) 0.05944(12) 0.0458(6) Uani 1 1 d . . .
H19A H 0.0465 0.4400 0.0641 0.055 Uiso 1 1 calc R . .
H19B H 0.0788 0.3061 0.1005 0.055 Uiso 1 1 calc R . .
H19C H 0.0298 0.3000 0.0274 0.055 Uiso 1 1 calc R . .
C20 C 0.13893(11) 0.2381(2) 0.03114(11) 0.0450(6) Uani 1 1 d . . .
H20A H 0.1713 0.2523 0.0177 0.054 Uiso 1 1 calc R . .
H20B H 0.1066 0.1844 -0.0009 0.054 Uiso 1 1 calc R . .
H20C H 0.1554 0.1913 0.0722 0.054 Uiso 1 1 calc R . .
C21 C 0.33777(9) 0.35733(19) 0.35472(9) 0.0292(4) Uani 1 1 d . . .
C22 C 0.31962(10) 0.3538(2) 0.40434(10) 0.0348(5) Uani 1 1 d . . .
C23 C 0.36454(11) 0.3629(2) 0.46675(11) 0.0433(6) Uani 1 1 d . . .
H23 H 0.3535 0.3605 0.5012 0.052 Uiso 1 1 calc R . .
C24 C 0.42459(11) 0.3753(2) 0.47941(11) 0.0454(6) Uani 1 1 d . . .
H24 H 0.4545 0.3837 0.5222 0.054 Uiso 1 1 calc R . .
C25 C 0.44161(10) 0.3757(2) 0.43022(11) 0.0402(5) Uani 1 1 d . . .
H25 H 0.4833 0.3837 0.4397 0.048 Uiso 1 1 calc R . .
C26 C 0.39897(9) 0.3646(2) 0.36678(10) 0.0320(5) Uani 1 1 d . . .
C27 C 0.25331(11) 0.3472(3) 0.39078(11) 0.0442(6) Uani 1 1 d . . .
H27 H 0.2308 0.3049 0.3479 0.053 Uiso 1 1 calc R . .
C28 C 0.22815(13) 0.4879(3) 0.38710(16) 0.0695(9) Uani 1 1 d . . .
H28A H 0.1851 0.4828 0.3778 0.083 Uiso 1 1 calc R . .
H28B H 0.2326 0.5378 0.3531 0.083 Uiso 1 1 calc R . .
H28C H 0.2505 0.5334 0.4280 0.083 Uiso 1 1 calc R . .
C29 C 0.24198(13) 0.2627(3) 0.43919(13) 0.0623(8) Uani 1 1 d . . .
H29A H 0.2572 0.1721 0.4398 0.075 Uiso 1 1 calc R . .
H29B H 0.1984 0.2593 0.4272 0.075 Uiso 1 1 calc R . .
H29C H 0.2631 0.3026 0.4817 0.075 Uiso 1 1 calc R . .
C30 C 0.41947(10) 0.3605(2) 0.31376(11) 0.0411(5) Uani 1 1 d . . .
H30 H 0.3857 0.3208 0.2753 0.049 Uiso 1 1 calc R . .
C31 C 0.43156(14) 0.5003(3) 0.29561(16) 0.0661(8) Uani 1 1 d . . .
H31A H 0.3954 0.5557 0.2843 0.079 Uiso 1 1 calc R . .
H31B H 0.4413 0.4943 0.2590 0.079 Uiso 1 1 calc R . .
H31C H 0.4657 0.5403 0.3319 0.079 Uiso 1 1 calc R . .
C32 C 0.47557(11) 0.2726(3) 0.33083(14) 0.0590(7) Uani 1 1 d . . .
H32A H 0.4677 0.1835 0.3429 0.071 Uiso 1 1 calc R . .
H32B H 0.5102 0.3125 0.3667 0.071 Uiso 1 1 calc R . .
H32C H 0.4847 0.2656 0.2939 0.071 Uiso 1 1 calc R . .
C40 C 0.15006(9) 0.0056(2) 0.29709(10) 0.0304(4) Uani 1 1 d . . .
H40 H 0.1112 -0.0102 0.2956 0.036 Uiso 1 1 calc R . .
C41 C 0.26139(9) -0.04122(19) 0.36234(9) 0.0283(4) Uani 1 1 d . . .
C42 C 0.20004(9) -0.0491(2) 0.35212(10) 0.0303(4) Uani 1 1 d . . .
C43 C 0.18498(11) -0.1175(2) 0.39615(12) 0.0431(6) Uani 1 1 d . . .
H43 H 0.1438 -0.1230 0.3891 0.052 Uiso 1 1 calc R . .
C44 C 0.22892(12) -0.1758(3) 0.44879(12) 0.0495(6) Uani 1 1 d . . .
H44 H 0.2189 -0.2179 0.4795 0.059 Uiso 1 1 calc R . .
C45 C 0.28880(11) -0.1729(2) 0.45704(11) 0.0414(6) Uani 1 1 d . . .
H45 H 0.3187 -0.2166 0.4933 0.050 Uiso 1 1 calc R . .
C46 C 0.30698(10) -0.1101(2) 0.41545(10) 0.0312(4) Uani 1 1 d . . .
C47 C 0.37247(10) -0.1191(2) 0.42339(10) 0.0348(5) Uani 1 1 d . . .
C48 C 0.41327(11) -0.2003(3) 0.48280(12) 0.0503(6) Uani 1 1 d . . .
H48A H 0.3961 -0.2896 0.4802 0.060 Uiso 1 1 calc R . .
H48B H 0.4157 -0.1551 0.5212 0.060 Uiso 1 1 calc R . .
H48C H 0.4540 -0.2078 0.4848 0.060 Uiso 1 1 calc R . .
C49 C 0.40111(11) 0.0194(2) 0.43054(15) 0.0576(7) Uani 1 1 d . . .
H49A H 0.3766 0.0738 0.3932 0.069 Uiso 1 1 calc R . .
H49B H 0.4423 0.0106 0.4339 0.069 Uiso 1 1 calc R . .
H49C H 0.4028 0.0624 0.4691 0.069 Uiso 1 1 calc R . .
C50 C 0.37247(11) -0.1920(3) 0.36561(12) 0.0502(6) Uani 1 1 d . . .
H50A H 0.3476 -0.1425 0.3266 0.060 Uiso 1 1 calc R . .
H50B H 0.3557 -0.2818 0.3630 0.060 Uiso 1 1 calc R . .
H50C H 0.4141 -0.1985 0.3701 0.060 Uiso 1 1 calc R . .
C51 C 0.08852(9) 0.1012(2) 0.20051(10) 0.0287(4) Uani 1 1 d . . .
C52 C 0.05626(9) 0.2100(2) 0.20853(11) 0.0355(5) Uani 1 1 d . . .
C53 C -0.00382(10) 0.2259(3) 0.16340(12) 0.0447(6) Uani 1 1 d . . .
H53 H -0.0270 0.2977 0.1679 0.054 Uiso 1 1 calc R . .
C54 C -0.03019(10) 0.1400(3) 0.11248(13) 0.0497(6) Uani 1 1 d . . .
H54 H -0.0715 0.1511 0.0831 0.060 Uiso 1 1 calc R . .
C55 C 0.00348(10) 0.0377(2) 0.10426(11) 0.0430(6) Uani 1 1 d . . .
H55 H -0.0147 -0.0196 0.0684 0.052 Uiso 1 1 calc R . .
C56 C 0.06380(9) 0.0167(2) 0.14774(10) 0.0327(5) Uani 1 1 d . . .
C57 C 0.08371(11) 0.3088(2) 0.26280(12) 0.0426(6) Uani 1 1 d . . .
H57 H 0.1279 0.2878 0.2861 0.051 Uiso 1 1 calc R . .
C58 C 0.05652(16) 0.2949(4) 0.31008(16) 0.0773(10) Uani 1 1 d . . .
H58A H 0.0604 0.2022 0.3248 0.093 Uiso 1 1 calc R . .
H58B H 0.0136 0.3198 0.2893 0.093 Uiso 1 1 calc R . .
H58C H 0.0781 0.3537 0.3467 0.093 Uiso 1 1 calc R . .
C59 C 0.07822(16) 0.4518(3) 0.23836(16) 0.0730(9) Uani 1 1 d . . .
H59A H 0.0968 0.4585 0.2087 0.088 Uiso 1 1 calc R . .
H59B H 0.0990 0.5123 0.2744 0.088 Uiso 1 1 calc R . .
H59C H 0.0353 0.4765 0.2163 0.088 Uiso 1 1 calc R . .
C60 C 0.10022(10) -0.0964(2) 0.13748(10) 0.0363(5) Uani 1 1 d . . .
H60 H 0.1441 -0.0726 0.1611 0.044 Uiso 1 1 calc R . .
C61 C 0.09062(13) -0.2285(2) 0.16503(14) 0.0566(7) Uani 1 1 d . . .
H61A H 0.0991 -0.2158 0.2099 0.068 Uiso 1 1 calc R . .
H61B H 0.1181 -0.2962 0.1619 0.068 Uiso 1 1 calc R . .
H61C H 0.0486 -0.2579 0.1409 0.068 Uiso 1 1 calc R . .
C62 C 0.08667(12) -0.1132(3) 0.06754(12) 0.0512(6) Uani 1 1 d . . .
H62A H 0.0935 -0.0282 0.0508 0.061 Uiso 1 1 calc R . .
H62B H 0.0443 -0.1406 0.0432 0.061 Uiso 1 1 calc R . .
H62C H 0.1135 -0.1815 0.0636 0.061 Uiso 1 1 calc R . .

loop_
_atom_site_aniso_label
_atom_site_aniso_U_11
_atom_site_aniso_U_22
_atom_site_aniso_U_33
_atom_site_aniso_U_23
_atom_site_aniso_U_13
_atom_site_aniso_U_12
Y 0.02256(10) 0.02244(10) 0.02108(9) 0.00140(8) 0.00810(7) -0.00086(8)
Si 0.0350(3) 0.0351(3) 0.0299(3) -0.0015(2) 0.0166(3) 0.0064(3)
O1 0.0277(7) 0.0239(7) 0.0265(7) 0.0021(6) 0.0074(6) -0.0019(6)
O2 0.0276(7) 0.0370(8) 0.0273(7) 0.0107(6) 0.0088(6) 0.0002(6)
N1 0.0253(8) 0.0274(9) 0.0232(8) -0.0011(7) 0.0076(7) -0.0028(7)
N2 0.0252(8) 0.0275(9) 0.0228(8) 0.0008(7) 0.0085(7) -0.0003(7)
C1 0.0381(12) 0.0279(11) 0.0364(12) -0.0009(9) 0.0178(10) 0.0021(9)
C2 0.0436(14) 0.0611(16) 0.0485(15) 0.0126(13) 0.0203(12) 0.0115(12)
C3 0.0699(18) 0.0507(15) 0.0499(16) -0.0090(13) 0.0370(14) 0.0044(13)
C4 0.0334(11) 0.0413(12) 0.0272(11) -0.0034(9) 0.0146(9) 0.0005(9)
C5 0.0426(13) 0.0433(13) 0.0485(15) 0.0035(12) 0.0243(12) 0.0040(11)
C6 0.0702(19) 0.0463(16) 0.072(2) 0.0148(14) 0.0404(17) 0.0072(14)
C7 0.085(2) 0.0554(17) 0.064(2) 0.0063(15) 0.0404(18) -0.0115(17)
C8 0.0527(17) 0.083(2) 0.0662(19) 0.0026(17) 0.0323(15) -0.0206(16)
C9 0.0374(13) 0.0659(17) 0.0523(16) 0.0057(14) 0.0213(12) 0.0034(13)
C10 0.0314(10) 0.0270(11) 0.0291(11) -0.0066(9) 0.0084(9) -0.0058(8)
C11 0.0231(9) 0.0231(10) 0.0275(10) 0.0017(8) 0.0106(8) 0.0033(8)
C12 0.0308(10) 0.0239(10) 0.0292(11) -0.0001(8) 0.0099(9) -0.0012(8)
C13 0.0427(13) 0.0263(11) 0.0375(13) -0.0008(9) 0.0075(10) -0.0054(9)
C14 0.0513(14) 0.0256(11) 0.0443(14) 0.0075(10) 0.0136(11) -0.0061(10)
C15 0.0378(12) 0.0330(11) 0.0294(11) 0.0084(9) 0.0106(9) 0.0024(9)
C16 0.0234(9) 0.0272(10) 0.0279(10) -0.0004(8) 0.0105(8) 0.0024(8)
C17 0.0286(10) 0.0356(12) 0.0253(10) 0.0018(9) 0.0073(9) -0.0012(9)
C18 0.0437(13) 0.0540(15) 0.0288(12) 0.0068(11) 0.0035(10) -0.0069(12)
C19 0.0282(11) 0.0625(16) 0.0408(13) 0.0038(12) 0.0095(10) -0.0071(11)
C20 0.0490(14) 0.0414(13) 0.0327(13) -0.0101(10) 0.0065(11) -0.0023(11)
C21 0.0326(11) 0.0237(10) 0.0232(10) -0.0021(8) 0.0044(8) -0.0039(8)
C22 0.0398(12) 0.0324(11) 0.0296(11) -0.0052(9) 0.0126(9) -0.0034(10)
C23 0.0526(14) 0.0469(14) 0.0254(11) -0.0062(10) 0.0123(10) -0.0026(12)
C24 0.0487(14) 0.0452(14) 0.0239(11) -0.0051(10) -0.0015(10) -0.0023(11)
C25 0.0334(12) 0.0377(13) 0.0356(12) -0.0014(10) 0.0020(10) -0.0041(10)
C26 0.0314(11) 0.0277(11) 0.0289(11) -0.0018(9) 0.0055(9) -0.0048(9)
C27 0.0424(13) 0.0595(15) 0.0320(12) -0.0143(11) 0.0174(10) -0.0069(12)
C28 0.0556(17) 0.079(2) 0.074(2) -0.0063(17) 0.0285(16) 0.0128(16)
C29 0.0672(18) 0.081(2) 0.0520(17) -0.0177(15) 0.0382(15) -0.0191(16)
C30 0.0268(11) 0.0549(15) 0.0361(12) -0.0034(11) 0.0086(9) -0.0064(10)
C31 0.0618(18) 0.075(2) 0.073(2) 0.0158(17) 0.0402(17) -0.0035(16)
C32 0.0428(15) 0.075(2) 0.0563(17) -0.0087(15) 0.0183(13) 0.0026(14)
C40 0.0279(10) 0.0326(11) 0.0329(11) 0.0008(9) 0.0153(9) -0.0015(9)
C41 0.0365(11) 0.0252(10) 0.0208(10) 0.0000(8) 0.0101(8) 0.0006(9)
C42 0.0358(11) 0.0298(10) 0.0267(10) 0.0046(9) 0.0150(9) 0.0028(9)
C43 0.0460(13) 0.0502(14) 0.0432(14) 0.0122(11) 0.0289(12) 0.0074(11)
C44 0.0618(16) 0.0593(16) 0.0387(14) 0.0226(12) 0.0323(13) 0.0163(13)
C45 0.0526(14) 0.0449(13) 0.0267(11) 0.0124(10) 0.0173(10) 0.0147(11)
C46 0.0394(12) 0.0279(10) 0.0230(10) -0.0004(8) 0.0104(9) 0.0038(9)
C47 0.0330(11) 0.0341(12) 0.0294(11) 0.0050(9) 0.0061(9) 0.0052(9)
C48 0.0477(14) 0.0564(15) 0.0397(14) 0.0143(12) 0.0122(11) 0.0172(13)
C49 0.0349(13) 0.0411(14) 0.073(2) 0.0081(13) 0.0006(13) -0.0013(11)
C50 0.0417(13) 0.0664(17) 0.0441(15) -0.0012(13) 0.0202(12) 0.0113(12)
C51 0.0223(10) 0.0337(10) 0.0300(11) 0.0068(9) 0.0112(8) -0.0021(8)
C52 0.0293(11) 0.0420(12) 0.0382(12) 0.0077(10) 0.0173(10) 0.0036(10)
C53 0.0310(12) 0.0522(15) 0.0514(15) 0.0109(12) 0.0184(11) 0.0092(11)
C54 0.0242(11) 0.0643(17) 0.0502(15) 0.0150(13) 0.0065(11) 0.0010(11)
C55 0.0323(12) 0.0484(14) 0.0359(13) 0.0034(11) 0.0032(10) -0.0080(11)
C56 0.0297(11) 0.0327(11) 0.0323(12) 0.0057(9) 0.0102(9) -0.0053(9)
C57 0.0402(13) 0.0451(13) 0.0459(14) -0.0010(11) 0.0219(11) 0.0088(11)
C58 0.093(2) 0.096(2) 0.063(2) -0.0174(19) 0.0520(19) -0.006(2)
C59 0.096(2) 0.0478(17) 0.064(2) -0.0009(15) 0.0251(18) 0.0027(16)
C60 0.0361(12) 0.0337(11) 0.0326(12) -0.0021(10) 0.0089(10) -0.0043(9)
C61 0.0722(18) 0.0380(14) 0.0662(19) 0.0065(13) 0.0360(16) 0.0021(13)
C62 0.0589(16) 0.0488(15) 0.0388(14) -0.0061(12) 0.0145(12) 0.0002(12)

loop_
_atom_type_symbol
_atom_type_description
_atom_type_scat_dispersion_real
_atom_type_scat_dispersion_imag
_atom_type_scat_source
C C 0.0033 0.0016 'International Tables Vol C Tables 4.2.6.8 and 6.1.1.4'
H H 0.0000 0.0000 'International Tables Vol C Tables 4.2.6.8 and 6.1.1.4'
N N 0.0061 0.0033 'International Tables Vol C Tables 4.2.6.8 and 6.1.1.4'
O O 0.0106 0.0060 'International Tables Vol C Tables 4.2.6.8 and 6.1.1.4'
Si Si 0.0817 0.0704 'International Tables Vol C Tables 4.2.6.8 and 6.1.1.4'
Y Y -2.7962 3.5667 'International Tables Vol C Tables 4.2.6.8 and 6.1.1.4'

loop_
_geom_angle_atom_site_label_1
_geom_angle_atom_site_label_2
_geom_angle_atom_site_label_3
_geom_angle
_geom_angle_site_symmetry_1
_geom_angle_site_symmetry_3
_geom_angle_publ_flag
O2 Y O1 159.93(5) . . ?
O2 Y C1 99.23(7) . . ?
O1 Y C1 100.05(6) . . ?
O2 Y N1 97.03(5) . . ?
O1 Y N1 77.30(5) . . ?
C1 Y N1 122.07(6) . . ?
O2 Y N2 75.83(5) . . ?
O1 Y N2 90.62(5) . . ?
C1 Y N2 116.28(6) . . ?
N1 Y N2 121.58(5) . . ?
C1 Si C2 111.02(11) . . ?
C1 Si C3 114.15(11) . . ?
C2 Si C3 106.06(13) . . ?
C1 Si C4 110.81(9) . . ?
C2 Si C4 108.89(11) . . ?
C3 Si C4 105.60(11) . . ?
C11 O1 Y 138.02(12) . . ?
C41 O2 Y 145.20(13) . . ?
C10 N1 C21 113.79(16) . . ?
C10 N1 Y 124.05(13) . . ?
C21 N1 Y 122.15(12) . . ?
C40 N2 C51 112.93(16) . . ?
C40 N2 Y 125.26(13) . . ?
C51 N2 Y 121.80(12) . . ?
Si C1 Y 131.36(11) . . ?
C5 C4 C9 116.1(2) . . ?
C5 C4 Si 122.32(16) . . ?
C9 C4 Si 121.54(18) . . ?
C4 C5 C6 122.6(2) . . ?
C7 C6 C5 120.0(3) . . ?
C8 C7 C6 119.4(3) . . ?
C7 C8 C9 120.6(3) . . ?
C8 C9 C4 121.4(2) . . ?
N1 C10 C12 129.94(18) . . ?
O1 C11 C12 119.06(17) . . ?
O1 C11 C16 121.99(17) . . ?
C12 C11 C16 118.94(17) . . ?
C13 C12 C11 120.13(19) . . ?
C13 C12 C10 115.46(18) . . ?
C11 C12 C10 124.36(18) . . ?
C14 C13 C12 120.4(2) . . ?
C13 C14 C15 119.3(2) . . ?
C16 C15 C14 123.4(2) . . ?
C15 C16 C11 117.74(18) . . ?
C15 C16 C17 120.80(18) . . ?
C11 C16 C17 121.45(17) . . ?
C16 C17 C19 108.69(17) . . ?
C16 C17 C18 112.40(18) . . ?
C19 C17 C18 107.96(18) . . ?
C16 C17 C20 110.96(17) . . ?
C19 C17 C20 110.04(19) . . ?
C18 C17 C20 106.74(19) . . ?
C26 C21 C22 121.88(19) . . ?
C26 C21 N1 119.35(18) . . ?
C22 C21 N1 118.77(18) . . ?
C23 C22 C21 117.8(2) . . ?
C23 C22 C27 120.7(2) . . ?
C21 C22 C27 121.46(19) . . ?
C24 C23 C22 121.1(2) . . ?
C23 C24 C25 120.2(2) . . ?
C24 C25 C26 121.5(2) . . ?
C25 C26 C21 117.4(2) . . ?
C25 C26 C30 120.1(2) . . ?
C21 C26 C30 122.45(18) . . ?
C22 C27 C28 110.0(2) . . ?
C22 C27 C29 113.0(2) . . ?
C28 C27 C29 110.8(2) . . ?
C26 C30 C31 111.8(2) . . ?
C26 C30 C32 112.3(2) . . ?
C31 C30 C32 109.9(2) . . ?
N2 C40 C42 130.34(18) . . ?
O2 C41 C42 118.94(17) . . ?
O2 C41 C46 121.68(18) . . ?
C42 C41 C46 119.37(18) . . ?
C43 C42 C41 119.85(19) . . ?
C43 C42 C40 116.22(19) . . ?
C41 C42 C40 123.89(18) . . ?
C44 C43 C42 120.6(2) . . ?
C43 C44 C45 119.2(2) . . ?
C46 C45 C44 123.6(2) . . ?
C45 C46 C41 117.2(2) . . ?
C45 C46 C47 121.76(19) . . ?
C41 C46 C47 120.98(18) . . ?
C50 C47 C49 110.7(2) . . ?
C50 C47 C46 108.70(18) . . ?
C49 C47 C46 111.37(18) . . ?
C50 C47 C48 106.79(19) . . ?
C49 C47 C48 107.06(19) . . ?
C46 C47 C48 112.10(18) . . ?
C56 C51 C52 122.25(19) . . ?
C56 C51 N2 118.13(18) . . ?
C52 C51 N2 119.61(19) . . ?
C53 C52 C51 117.3(2) . . ?
C53 C52 C57 119.6(2) . . ?
C51 C52 C57 123.13(19) . . ?
C54 C53 C52 121.5(2) . . ?
C53 C54 C55 119.9(2) . . ?
C54 C55 C56 121.2(2) . . ?
C51 C56 C55 117.7(2) . . ?
C51 C56 C60 121.99(18) . . ?
C55 C56 C60 120.3(2) . . ?
C52 C57 C58 111.6(2) . . ?
C52 C57 C59 111.6(2) . . ?
C58 C57 C59 111.1(2) . . ?
C62 C60 C56 112.24(19) . . ?
C62 C60 C61 110.5(2) . . ?
C56 C60 C61 111.79(19) . . ?

loop_
_geom_bond_atom_site_label_1
_geom_bond_atom_site_label_2
_geom_bond_distance
_geom_bond_site_symmetry_2
_geom_bond_publ_flag
Y O2 2.1342(13) . ?
Y O1 2.1473(13) . ?
Y C1 2.384(2) . ?
Y N1 2.4238(16) . ?
Y N2 2.4420(15) . ?
Si C1 1.838(2) . ?
Si C2 1.871(2) . ?
Si C3 1.882(2) . ?
Si C4 1.887(2) . ?
O1 C11 1.319(2) . ?
O2 C41 1.315(2) . ?
N1 C10 1.296(3) . ?
N1 C21 1.457(2) . ?
N2 C40 1.300(3) . ?
N2 C51 1.459(2) . ?
C4 C5 1.385(3) . ?
C4 C9 1.397(3) . ?
C5 C6 1.385(4) . ?
C6 C7 1.368(4) . ?
C7 C8 1.366(4) . ?
C8 C9 1.392(4) . ?
C10 C12 1.441(3) . ?
C11 C12 1.422(3) . ?
C11 C16 1.427(3) . ?
C12 C13 1.412(3) . ?
C13 C14 1.363(3) . ?
C14 C15 1.393(3) . ?
C15 C16 1.382(3) . ?
C16 C17 1.533(3) . ?
C17 C19 1.534(3) . ?
C17 C18 1.535(3) . ?
C17 C20 1.536(3) . ?
C21 C26 1.401(3) . ?
C21 C22 1.405(3) . ?
C22 C23 1.393(3) . ?
C22 C27 1.515(3) . ?
C23 C24 1.374(4) . ?
C24 C25 1.377(3) . ?
C25 C26 1.394(3) . ?
C26 C30 1.520(3) . ?
C27 C28 1.526(4) . ?
C27 C29 1.527(4) . ?
C30 C31 1.528(4) . ?
C30 C32 1.532(3) . ?
C40 C42 1.441(3) . ?
C41 C42 1.417(3) . ?
C41 C46 1.432(3) . ?
C42 C43 1.408(3) . ?
C43 C44 1.362(3) . ?
C44 C45 1.393(3) . ?
C45 C46 1.380(3) . ?
C46 C47 1.534(3) . ?
C47 C50 1.529(3) . ?
C47 C49 1.531(3) . ?
C47 C48 1.540(3) . ?
C51 C56 1.395(3) . ?
C51 C52 1.405(3) . ?
C52 C53 1.397(3) . ?
C52 C57 1.513(3) . ?
C53 C54 1.378(4) . ?
C54 C55 1.380(4) . ?
C55 C56 1.397(3) . ?
C56 C60 1.524(3) . ?
C57 C58 1.519(3) . ?
C57 C59 1.527(4) . ?
C60 C62 1.522(3) . ?
C60 C61 1.533(3) . ?

loop_
_geom_torsion_atom_site_label_1
_geom_torsion_atom_site_label_2
_geom_torsion_atom_site_label_3
_geom_torsion_atom_site_label_4
_geom_torsion
_geom_torsion_site_symmetry_1
_geom_torsion_site_symmetry_2
_geom_torsion_site_symmetry_3
_geom_torsion_site_symmetry_4
_geom_torsion_publ_flag
O2 Y O1 C11 107.1(2) . . . . ?
C1 Y O1 C11 -89.16(18) . . . . ?
N1 Y O1 C11 31.68(17) . . . . ?
N2 Y O1 C11 153.99(18) . . . . ?
O1 Y O2 C41 43.4(3) . . . . ?
C1 Y O2 C41 -120.4(2) . . . . ?
N1 Y O2 C41 115.5(2) . . . . ?
N2 Y O2 C41 -5.4(2) . . . . ?
O2 Y N1 C10 -170.47(16) . . . . ?
O1 Y N1 C10 -10.03(16) . . . . ?
C1 Y N1 C10 83.98(17) . . . . ?
N2 Y N1 C10 -92.82(16) . . . . ?
O2 Y N1 C21 8.34(15) . . . . ?
O1 Y N1 C21 168.79(15) . . . . ?
C1 Y N1 C21 -97.20(15) . . . . ?
N2 Y N1 C21 86.00(15) . . . . ?
O2 Y N2 C40 6.67(16) . . . . ?
O1 Y N2 C40 -158.36(16) . . . . ?
C1 Y N2 C40 100.10(17) . . . . ?
N1 Y N2 C40 -82.92(17) . . . . ?
O2 Y N2 C51 -174.07(15) . . . . ?
O1 Y N2 C51 20.91(15) . . . . ?
C1 Y N2 C51 -80.63(16) . . . . ?
N1 Y N2 C51 96.34(15) . . . . ?
C2 Si C1 Y 66.57(17) . . . . ?
C3 Si C1 Y -173.63(14) . . . . ?
C4 Si C1 Y -54.57(17) . . . . ?
O2 Y C1 Si -86.83(14) . . . . ?
O1 Y C1 Si 98.77(14) . . . . ?
N1 Y C1 Si 17.54(18) . . . . ?
N2 Y C1 Si -165.51(12) . . . . ?
C1 Si C4 C5 -15.3(2) . . . . ?
C2 Si C4 C5 -137.64(19) . . . . ?
C3 Si C4 C5 108.8(2) . . . . ?
C1 Si C4 C9 167.24(19) . . . . ?
C2 Si C4 C9 44.9(2) . . . . ?
C3 Si C4 C9 -68.7(2) . . . . ?
C9 C4 C5 C6 0.0(4) . . . . ?
Si C4 C5 C6 -177.6(2) . . . . ?
C4 C5 C6 C7 -0.3(4) . . . . ?
C5 C6 C7 C8 0.3(5) . . . . ?
C6 C7 C8 C9 0.0(5) . . . . ?
C7 C8 C9 C4 -0.3(4) . . . . ?
C5 C4 C9 C8 0.3(4) . . . . ?
Si C4 C9 C8 177.9(2) . . . . ?
C21 N1 C10 C12 176.0(2) . . . . ?
Y N1 C10 C12 -5.1(3) . . . . ?
Y O1 C11 C12 -33.6(3) . . . . ?
Y O1 C11 C16 145.55(15) . . . . ?
O1 C11 C12 C13 -178.66(18) . . . . ?
C16 C11 C12 C13 2.2(3) . . . . ?
O1 C11 C12 C10 3.9(3) . . . . ?
C16 C11 C12 C10 -175.25(18) . . . . ?
N1 C10 C12 C13 -164.4(2) . . . . ?
N1 C10 C12 C11 13.1(4) . . . . ?
C11 C12 C13 C14 -3.3(3) . . . . ?
C10 C12 C13 C14 174.3(2) . . . . ?
C12 C13 C14 C15 1.8(4) . . . . ?
C13 C14 C15 C16 0.9(4) . . . . ?
C14 C15 C16 C11 -2.0(3) . . . . ?
C14 C15 C16 C17 177.4(2) . . . . ?
O1 C11 C16 C15 -178.76(17) . . . . ?
C12 C11 C16 C15 0.4(3) . . . . ?
O1 C11 C16 C17 1.9(3) . . . . ?
C12 C11 C16 C17 -178.94(17) . . . . ?
C15 C16 C17 C19 -116.8(2) . . . . ?
C11 C16 C17 C19 62.5(2) . . . . ?
C15 C16 C17 C18 2.6(3) . . . . ?
C11 C16 C17 C18 -178.07(19) . . . . ?
C15 C16 C17 C20 122.1(2) . . . . ?
C11 C16 C17 C20 -58.6(2) . . . . ?
C10 N1 C21 C26 -77.8(2) . . . . ?
Y N1 C21 C26 103.28(18) . . . . ?
C10 N1 C21 C22 101.9(2) . . . . ?
Y N1 C21 C22 -77.0(2) . . . . ?
C26 C21 C22 C23 2.5(3) . . . . ?
N1 C21 C22 C23 -177.24(18) . . . . ?
C26 C21 C22 C27 179.4(2) . . . . ?
N1 C21 C22 C27 -0.3(3) . . . . ?
C21 C22 C23 C24 0.1(3) . . . . ?
C27 C22 C23 C24 -176.9(2) . . . . ?
C22 C23 C24 C25 -1.6(4) . . . . ?
C23 C24 C25 C26 0.5(4) . . . . ?
C24 C25 C26 C21 2.0(3) . . . . ?
C24 C25 C26 C30 -177.9(2) . . . . ?
C22 C21 C26 C25 -3.5(3) . . . . ?
N1 C21 C26 C25 176.20(18) . . . . ?
C22 C21 C26 C30 176.4(2) . . . . ?
N1 C21 C26 C30 -3.9(3) . . . . ?
C23 C22 C27 C28 85.8(3) . . . . ?
C21 C22 C27 C28 -91.1(3) . . . . ?
C23 C22 C27 C29 -38.7(3) . . . . ?
C21 C22 C27 C29 144.4(2) . . . . ?
C25 C26 C30 C31 -81.9(3) . . . . ?
C21 C26 C30 C31 98.2(2) . . . . ?
C25 C26 C30 C32 42.1(3) . . . . ?
C21 C26 C30 C32 -137.8(2) . . . . ?
C51 N2 C40 C42 175.5(2) . . . . ?
Y N2 C40 C42 -5.1(3) . . . . ?
Y O2 C41 C42 0.8(3) . . . . ?
Y O2 C41 C46 -179.98(16) . . . . ?
O2 C41 C42 C43 -177.0(2) . . . . ?
C46 C41 C42 C43 3.8(3) . . . . ?
O2 C41 C42 C40 5.4(3) . . . . ?
C46 C41 C42 C40 -173.92(19) . . . . ?
N2 C40 C42 C43 179.8(2) . . . . ?
N2 C40 C42 C41 -2.5(4) . . . . ?
C41 C42 C43 C44 0.3(4) . . . . ?
C40 C42 C43 C44 178.2(2) . . . . ?
C42 C43 C44 C45 -3.2(4) . . . . ?
C43 C44 C45 C46 2.1(4) . . . . ?
C44 C45 C46 C41 2.0(3) . . . . ?
C44 C45 C46 C47 -174.9(2) . . . . ?
O2 C41 C46 C45 175.92(19) . . . . ?
C42 C41 C46 C45 -4.8(3) . . . . ?
O2 C41 C46 C47 -7.2(3) . . . . ?
C42 C41 C46 C47 172.09(18) . . . . ?
C45 C46 C47 C50 115.9(2) . . . . ?
C41 C46 C47 C50 -60.8(3) . . . . ?
C45 C46 C47 C49 -121.8(2) . . . . ?
C41 C46 C47 C49 61.4(3) . . . . ?
C45 C46 C47 C48 -1.9(3) . . . . ?
C41 C46 C47 C48 -178.7(2) . . . . ?
C40 N2 C51 C56 -96.7(2) . . . . ?
Y N2 C51 C56 84.0(2) . . . . ?
C40 N2 C51 C52 82.3(2) . . . . ?
Y N2 C51 C52 -97.07(19) . . . . ?
C56 C51 C52 C53 4.2(3) . . . . ?
N2 C51 C52 C53 -174.73(18) . . . . ?
C56 C51 C52 C57 -175.4(2) . . . . ?
N2 C51 C52 C57 5.7(3) . . . . ?
C51 C52 C53 C54 -1.0(3) . . . . ?
C57 C52 C53 C54 178.6(2) . . . . ?
C52 C53 C54 C55 -1.9(4) . . . . ?
C53 C54 C55 C56 1.8(4) . . . . ?
C52 C51 C56 C55 -4.3(3) . . . . ?
N2 C51 C56 C55 174.62(18) . . . . ?
C52 C51 C56 C60 176.59(19) . . . . ?
N2 C51 C56 C60 -4.5(3) . . . . ?
C54 C55 C56 C51 1.3(3) . . . . ?
C54 C55 C56 C60 -179.6(2) . . . . ?
C53 C52 C57 C58 70.0(3) . . . . ?
C51 C52 C57 C58 -110.4(3) . . . . ?
C53 C52 C57 C59 -55.0(3) . . . . ?
C51 C52 C57 C59 124.5(3) . . . . ?
C51 C56 C60 C62 -141.8(2) . . . . ?
C55 C56 C60 C62 39.1(3) . . . . ?
C51 C56 C60 C61 93.4(2) . . . . ?
C55 C56 C60 C61 -85.7(3) . . . . ?
